data_4302294
loop_
_publ_author_name
'Sarkar, Bijay'
'Wen, Sung-Yin'
'Wang, Jyun-Hua'
'Chiou, Ling-Song'
'Liao, Ping-Kuei'
'Santra, Bidyut Kumar'
'Wang, Ju-Chun'
'Liu, C. W.'

_publ_section_title
;
 Conjugate Base of a Secondary Phosphine Selenide [P(Se)(O^i^Pr)~2~]^-^
 as the Bridging Unit for the Construction of Heterometallic
 Fe(II)--Hg(II)/Cd(II) Complexes
;
_journal_coden_ASTM INOCAJ
_journal_issue 12
_journal_name_full 'Inorganic Chemistry'
_journal_page_first 5129
_journal_page_last 5140
_journal_paper_doi 10.1021/ic8024556
_journal_volume 48
_journal_year 2009
_chemical_formula_sum 'C26 H38 Fe2 Hg I2 O8 P2 Se2'
_chemical_formula_weight 1264.51
_space_group_IT_number 2
_symmetry_cell_setting triclinic
_symmetry_space_group_name_Hall '-P 1'
_symmetry_space_group_name_H-M 'P -1'
_atom_sites_solution_hydrogens geom
_atom_sites_solution_primary direct
_atom_sites_solution_secondary difmap
_audit_creation_method SHELXL-97
_cell_angle_alpha 70.113(2)
_cell_angle_beta 89.403(2)
_cell_angle_gamma 75.863(2)
_cell_formula_units_Z 4
_cell_length_a 14.5017(8)
_cell_length_b 16.9017(9)
_cell_length_c 18.8419(10)
_cell_measurement_reflns_used 3233
_cell_measurement_temperature 298(2)
_cell_measurement_theta_max 19.95
_cell_measurement_theta_min 2.20
_cell_volume 4197.9(4)
_computing_cell_refinement 'Bruker SMART'
_computing_data_collection 'Bruker SMART'
_computing_data_reduction 'Bruker SAINT'
_computing_molecular_graphics 'Bruker SHELXTL'
_computing_publication_material 'Bruker SHELXTL'
_computing_structure_refinement 'SHELXL-97 (Sheldrick, 2008)'
_computing_structure_solution 'SHELXS-97 (Sheldrick, 2008)'
_diffrn_ambient_temperature 298(2)
_diffrn_measured_fraction_theta_full 0.992
_diffrn_measured_fraction_theta_max 0.992
_diffrn_measurement_device_type 'CCD area detector'
_diffrn_measurement_method 'phi and omega scans'
_diffrn_radiation_monochromator graphite
_diffrn_radiation_source 'fine-focus sealed tube'
_diffrn_radiation_type MoK\a
_diffrn_radiation_wavelength 0.71073
_diffrn_reflns_av_R_equivalents 0.0607
_diffrn_reflns_av_sigmaI/netI 0.1232
_diffrn_reflns_limit_h_max 17
_diffrn_reflns_limit_h_min -17
_diffrn_reflns_limit_k_max 20
_diffrn_reflns_limit_k_min -14
_diffrn_reflns_limit_l_max 22
_diffrn_reflns_limit_l_min -20
_diffrn_reflns_number 25567
_diffrn_reflns_theta_full 25.00
_diffrn_reflns_theta_max 25.00
_diffrn_reflns_theta_min 1.45
_exptl_absorpt_coefficient_mu 7.648
_exptl_absorpt_correction_T_max 0.4561
_exptl_absorpt_correction_T_min 0.1871
_exptl_absorpt_correction_type multi-scan
_exptl_absorpt_process_details SADABS
_exptl_crystal_colour colourless
_exptl_crystal_density_diffrn 2.001
_exptl_crystal_density_method 'not measured'
_exptl_crystal_description plate
_exptl_crystal_F_000 2376
_exptl_crystal_size_max 0.30
_exptl_crystal_size_mid 0.10
_exptl_crystal_size_min 0.10
_refine_diff_density_max 1.337
_refine_diff_density_min -0.835
_refine_diff_density_rms 0.139
_refine_ls_extinction_method none
_refine_ls_goodness_of_fit_ref 1.027
_refine_ls_hydrogen_treatment constr
_refine_ls_matrix_type full
_refine_ls_number_parameters 735
_refine_ls_number_reflns 14669
_refine_ls_number_restraints 4
_refine_ls_restrained_S_all 1.027
_refine_ls_R_factor_all 0.1431
_refine_ls_R_factor_gt 0.0605
_refine_ls_shift/su_max 0.001
_refine_ls_shift/su_mean 0.000
_refine_ls_structure_factor_coef Fsqd
_refine_ls_weighting_details 'calc w=1/[\s^2^(Fo^2^)+(0.0000P)^2^+0.0000P] where P=(Fo^2^+2Fc^2^)/3'
_refine_ls_weighting_scheme calc
_refine_ls_wR_factor_gt 0.1036
_refine_ls_wR_factor_ref 0.1155
_reflns_number_gt 7135
_reflns_number_total 14669
_reflns_threshold_expression >2sigma(I)
_cod_duplicate_entry 4333505
_cod_data_source_file ic8024556_si_001_3.cif
_cod_data_source_block 4
_cod_depositor_comments
;
The following automatic conversions were performed:
'_symmetry_cell_setting' value 'Triclinic' changed to 'triclinic'
according to '/home/saulius/struct/CIF-dictionaries/cif_core.dic'
dictionary named 'cif_core.dic' version 2.4.1 from 2010-06-29.

Automatic conversion script
Id: cif_fix_enum 1527 2010-12-29 10:47:43Z saulius 
;
_cod_database_code 4302294

loop_
_symmetry_equiv_pos_as_xyz
'x, y, z'
'-x, -y, -z'

loop_
_atom_site_label
_atom_site_type_symbol
_atom_site_fract_x
_atom_site_fract_y
_atom_site_fract_z
_atom_site_U_iso_or_equiv
_atom_site_adp_type
_atom_site_occupancy
_atom_site_symmetry_multiplicity
_atom_site_calc_flag
_atom_site_refinement_flags
_atom_site_disorder_assembly
_atom_site_disorder_group
I1 I 0.24828(8) 0.52056(7) 1.11464(5) 0.1086(4) Uani 1 1 d . . .
I2 I 0.22437(8) 0.80548(8) 1.04463(6) 0.1131(4) Uani 1 1 d . . .
I3 I 0.72530(8) 0.80955(7) 0.27298(5) 0.1054(4) Uani 1 1 d . . .
I4 I 0.74729(9) 0.52414(7) 0.37481(6) 0.1086(4) Uani 1 1 d . . .
Fe1 Fe -0.19892(12) 0.67479(10) 1.03864(9) 0.0588(4) Uani 1 1 d . . .
Fe2 Fe 0.40485(12) 0.70438(11) 0.70668(8) 0.0594(5) Uani 1 1 d . . .
Fe4 Fe 0.30628(12) 0.67628(10) 0.35476(9) 0.0600(5) Uani 1 1 d . . .
Fe3 Fe 0.90074(13) 0.70463(12) 0.67071(9) 0.0701(5) Uani 1 1 d . . .
Hg1 Hg 0.18704(3) 0.68032(3) 0.99855(3) 0.06586(16) Uani 1 1 d . . .
Hg2 Hg 0.68611(4) 0.68400(3) 0.39431(3) 0.06892(17) Uani 1 1 d . . .
Se1 Se 0.02016(9) 0.68318(10) 0.94102(8) 0.0820(4) Uani 1 1 d . . .
Se2 Se 0.26195(10) 0.65390(9) 0.87029(7) 0.0784(4) Uani 1 1 d . . .
Se3 Se 0.76341(9) 0.65208(8) 0.53807(7) 0.0728(4) Uani 1 1 d . . .
Se4 Se 0.51680(9) 0.69333(11) 0.44855(7) 0.0913(5) Uani 1 1 d . . .
P1 P -0.0848(2) 0.74145(19) 1.00431(16) 0.0503(8) Uani 1 1 d . . .
P2 P 0.3502(2) 0.7349(2) 0.80613(17) 0.0552(8) Uani 1 1 d . . .
P3 P 0.8465(2) 0.7367(2) 0.55307(16) 0.0589(9) Uani 1 1 d . . .
P4 P 0.4133(2) 0.7498(2) 0.35078(16) 0.0572(8) Uani 1 1 d . . .
O1 O -0.0223(5) 0.7469(5) 1.0687(4) 0.079(2) Uani 1 1 d . . .
O2 O -0.1353(5) 0.8380(5) 0.9523(4) 0.074(2) Uani 1 1 d . . .
O3 O 0.4407(6) 0.7257(6) 0.8561(5) 0.099(3) Uani 1 1 d . . .
O4 O 0.2956(7) 0.8330(5) 0.7790(5) 0.093(3) Uani 1 1 d D . .
O5 O 0.9361(6) 0.7369(7) 0.5050(5) 0.100(3) Uani 1 1 d . . .
O6 O 0.7853(6) 0.8364(5) 0.5260(5) 0.089(3) Uani 1 1 d . . .
O7 O 0.3562(6) 0.8416(5) 0.3458(5) 0.079(2) Uani 1 1 d . . .
O8 O 0.4780(5) 0.7602(6) 0.2816(4) 0.082(3) Uani 1 1 d . . .
O9 O -0.2579(7) 0.7269(7) 0.8813(5) 0.107(3) Uani 1 1 d . . .
O10 O -0.3236(7) 0.8305(7) 1.0538(6) 0.107(4) Uani 1 1 d . . .
O11 O 0.4696(9) 0.8623(7) 0.6569(7) 0.145(5) Uani 1 1 d . . .
O12 O 0.2188(9) 0.7787(9) 0.6292(6) 0.157(5) Uani 1 1 d . . .
O13 O 0.7091(9) 0.7616(10) 0.7092(6) 0.167(6) Uani 1 1 d . . .
O14 O 0.9451(11) 0.8722(9) 0.6284(8) 0.181(6) Uani 1 1 d . . .
O15 O 0.1734(6) 0.8284(6) 0.2477(5) 0.093(3) Uani 1 1 d . . .
O16 O 0.2370(7) 0.7202(7) 0.4854(5) 0.107(3) Uani 1 1 d . . .
C1 C -0.0573(9) 0.7670(10) 1.1358(7) 0.085(4) Uani 1 1 d . . .
H1A H -0.1200 0.7552 1.1452 0.102 Uiso 1 1 calc R . .
C2 C 0.0168(12) 0.7033(11) 1.2010(8) 0.142(7) Uani 1 1 d . . .
H2A H -0.0017 0.7112 1.2477 0.213 Uiso 1 1 calc R . .
H2B H 0.0783 0.7145 1.1910 0.213 Uiso 1 1 calc R . .
H2C H 0.0199 0.6445 1.2049 0.213 Uiso 1 1 calc R . .
C3 C -0.0633(12) 0.8575(10) 1.1266(9) 0.131(7) Uani 1 1 d . . .
H3A H -0.1108 0.8953 1.0865 0.197 Uiso 1 1 calc R . .
H3B H -0.0026 0.8696 1.1143 0.197 Uiso 1 1 calc R . .
H3C H -0.0803 0.8671 1.1729 0.197 Uiso 1 1 calc R . .
C4 C -0.0933(11) 0.8966(10) 0.8943(9) 0.105(5) Uani 1 1 d . . .
H4A H -0.0274 0.8662 0.8911 0.125 Uiso 1 1 calc R . .
C5 C -0.1432(18) 0.9219(16) 0.8245(11) 0.272(17) Uani 1 1 d . . .
H5A H -0.1377 0.8720 0.8097 0.408 Uiso 1 1 calc R . .
H5B H -0.1173 0.9640 0.7875 0.408 Uiso 1 1 calc R . .
H5C H -0.2092 0.9472 0.8281 0.408 Uiso 1 1 calc R . .
C6 C -0.092(2) 0.9723(13) 0.9173(12) 0.261(16) Uani 1 1 d . . .
H6A H -0.0639 1.0119 0.8796 0.391 Uiso 1 1 calc R . .
H6B H -0.0552 0.9523 0.9650 0.391 Uiso 1 1 calc R . .
H6C H -0.1561 1.0016 0.9222 0.391 Uiso 1 1 calc R . .
C7 C 0.4825(19) 0.8101(17) 0.9179(14) 0.254(13) Uiso 1 1 d . . .
H7A H 0.4910 0.8240 0.9623 0.381 Uiso 1 1 calc R . .
H7B H 0.4326 0.8551 0.8839 0.381 Uiso 1 1 calc R . .
H7C H 0.5408 0.8056 0.8932 0.381 Uiso 1 1 calc R . .
C8 C 0.487(2) 0.6357(18) 0.9804(16) 0.275(17) Uiso 1 1 d . . .
H8A H 0.4971 0.6257 1.0333 0.413 Uiso 1 1 calc R . .
H8B H 0.5460 0.6118 0.9624 0.413 Uiso 1 1 calc R . .
H8C H 0.4395 0.6082 0.9728 0.413 Uiso 1 1 calc R . .
C9 C 0.457(2) 0.727(2) 0.9396(15) 0.249(16) Uani 1 1 d . . .
H9A H 0.3911 0.7421 0.9538 0.299 Uiso 1 1 calc R . .
C10 C 0.2028(13) 0.8809(13) 0.8072(12) 0.161(8) Uiso 1 1 d D . .
H10A H 0.1931 0.8425 0.8574 0.193 Uiso 1 1 calc R . .
C11 C 0.2344(17) 0.9493(16) 0.8161(13) 0.241(12) Uiso 1 1 d . . .
H11A H 0.1831 0.9869 0.8310 0.361 Uiso 1 1 calc R . .
H11B H 0.2551 0.9818 0.7690 0.361 Uiso 1 1 calc R . .
H11C H 0.2867 0.9260 0.8544 0.361 Uiso 1 1 calc R . .
C12 C 0.1245(18) 0.8926(15) 0.7564(13) 0.233(11) Uiso 1 1 d . . .
H12A H 0.0667 0.9213 0.7722 0.350 Uiso 1 1 calc R . .
H12B H 0.1196 0.8369 0.7566 0.350 Uiso 1 1 calc R . .
H12C H 0.1344 0.9274 0.7062 0.350 Uiso 1 1 calc R . .
C13 C 0.9441(10) 0.7284(14) 0.4314(8) 0.117(6) Uani 1 1 d . . .
H13A H 0.8802 0.7368 0.4089 0.140 Uiso 1 1 calc R . .
C14 C 1.0018(15) 0.6402(14) 0.4401(11) 0.183(10) Uani 1 1 d . . .
H14A H 0.9697 0.5980 0.4696 0.274 Uiso 1 1 calc R . .
H14B H 1.0629 0.6301 0.4653 0.274 Uiso 1 1 calc R . .
H14C H 1.0102 0.6351 0.3911 0.274 Uiso 1 1 calc R . .
C15 C 0.9885(12) 0.8023(13) 0.3815(9) 0.170(9) Uani 1 1 d . . .
H15A H 0.9478 0.8579 0.3778 0.254 Uiso 1 1 calc R . .
H15B H 0.9948 0.7989 0.3318 0.254 Uiso 1 1 calc R . .
H15C H 1.0502 0.7956 0.4041 0.254 Uiso 1 1 calc R . .
C16 C 0.7193(13) 0.8804(10) 0.4617(8) 0.105(5) Uani 1 1 d . . .
H16A H 0.7231 0.8456 0.4289 0.126 Uiso 1 1 calc R . .
C17 C 0.7514(15) 0.9619(12) 0.4231(9) 0.176(9) Uani 1 1 d . . .
H17A H 0.8133 0.9468 0.4055 0.264 Uiso 1 1 calc R . .
H17B H 0.7545 0.9911 0.4583 0.264 Uiso 1 1 calc R . .
H17C H 0.7068 0.9996 0.3809 0.264 Uiso 1 1 calc R . .
C18 C 0.6243(13) 0.8981(11) 0.4882(11) 0.159(8) Uani 1 1 d . . .
H18A H 0.6054 0.8447 0.5090 0.238 Uiso 1 1 calc R . .
H18B H 0.5798 0.9376 0.4465 0.238 Uiso 1 1 calc R . .
H18C H 0.6250 0.9237 0.5264 0.238 Uiso 1 1 calc R . .
C19 C 0.309(2) 0.948(2) 0.4044(18) 0.44(3) Uiso 1 1 d D . .
H19A H 0.2925 0.9096 0.4506 0.655 Uiso 1 1 calc R . .
H19B H 0.2560 0.9690 0.3669 0.655 Uiso 1 1 calc R . .
H19C H 0.3234 0.9964 0.4136 0.655 Uiso 1 1 calc R . .
C20 C 0.3945(15) 0.8998(12) 0.3767(11) 0.168(8) Uiso 1 1 d D . .
H20A H 0.4490 0.8695 0.4145 0.201 Uiso 1 1 calc R . .
C21 C 0.4127(15) 0.9714(13) 0.3087(11) 0.211(10) Uiso 1 1 d D . .
H21A H 0.4617 0.9471 0.2818 0.317 Uiso 1 1 calc R . .
H21B H 0.4328 1.0130 0.3250 0.317 Uiso 1 1 calc R . .
H21C H 0.3551 0.9998 0.2759 0.317 Uiso 1 1 calc R . .
C22 C 0.4470(11) 0.7799(12) 0.2050(8) 0.104(5) Uani 1 1 d . . .
H22A H 0.3847 0.7673 0.2032 0.125 Uiso 1 1 calc R . .
C23 C 0.5204(13) 0.7179(12) 0.1758(8) 0.152(7) Uani 1 1 d . . .
H23A H 0.5212 0.6588 0.2049 0.227 Uiso 1 1 calc R . .
H23B H 0.5826 0.7269 0.1808 0.227 Uiso 1 1 calc R . .
H23C H 0.5033 0.7295 0.1235 0.227 Uiso 1 1 calc R . .
C24 C 0.4365(14) 0.8758(13) 0.1612(9) 0.170(9) Uani 1 1 d . . .
H24A H 0.3869 0.9101 0.1806 0.255 Uiso 1 1 calc R . .
H24B H 0.4205 0.8880 0.1086 0.255 Uiso 1 1 calc R . .
H24C H 0.4956 0.8900 0.1668 0.255 Uiso 1 1 calc R . .
C25 C -0.2325(9) 0.7064(8) 0.9440(7) 0.071(4) Uani 1 1 d . . .
C26 C -0.2730(10) 0.7711(9) 1.0485(7) 0.072(4) Uani 1 1 d . . .
C27 C -0.171(2) 0.5961(12) 1.1519(10) 0.130(8) Uani 1 1 d . . .
H27A H -0.1652 0.6162 1.1942 0.156 Uiso 1 1 calc R . .
C28 C -0.2536(17) 0.5863(10) 1.1252(12) 0.130(7) Uani 1 1 d . . .
H28A H -0.3162 0.5997 1.1447 0.157 Uiso 1 1 calc R . .
C29 C -0.2348(16) 0.5559(9) 1.0637(10) 0.107(5) Uani 1 1 d . . .
H29A H -0.2798 0.5417 1.0346 0.128 Uiso 1 1 calc R . .
C30 C -0.1372(15) 0.5460(8) 1.0568(10) 0.106(6) Uani 1 1 d . . .
H30A H -0.1008 0.5233 1.0206 0.127 Uiso 1 1 calc R . .
C31 C -0.0984(15) 0.5683(10) 1.1132(12) 0.116(7) Uani 1 1 d . . .
H31A H -0.0310 0.5649 1.1226 0.139 Uiso 1 1 calc R . .
C32 C 0.4448(11) 0.8000(10) 0.6756(8) 0.092(5) Uani 1 1 d . . .
C33 C 0.2922(11) 0.7470(10) 0.6603(9) 0.098(5) Uani 1 1 d . . .
C34 C 0.4090(11) 0.5748(9) 0.7245(10) 0.094(5) Uani 1 1 d . . .
H34A H 0.3548 0.5486 0.7356 0.113 Uiso 1 1 calc R . .
C35 C 0.4374(13) 0.6118(9) 0.6539(8) 0.092(5) Uani 1 1 d . . .
H35A H 0.4060 0.6169 0.6061 0.111 Uiso 1 1 calc R . .
C36 C 0.5186(12) 0.6391(9) 0.6605(8) 0.090(5) Uani 1 1 d . . .
H36A H 0.5545 0.6663 0.6188 0.108 Uiso 1 1 calc R . .
C37 C 0.5398(10) 0.6211(10) 0.7381(10) 0.103(5) Uani 1 1 d . . .
H37A H 0.5941 0.6321 0.7604 0.123 Uiso 1 1 calc R . .
C38 C 0.4730(12) 0.5781(8) 0.7783(8) 0.088(5) Uani 1 1 d . . .
H38A H 0.4716 0.5547 0.8335 0.106 Uiso 1 1 calc R . .
C39 C 0.7865(12) 0.7398(12) 0.6923(8) 0.110(6) Uani 1 1 d . . .
C40 C 0.9263(14) 0.8063(12) 0.6458(10) 0.135(8) Uani 1 1 d . . .
C41 C 0.9787(14) 0.5863(10) 0.6710(8) 0.103(5) Uani 1 1 d . . .
H41A H 0.9783 0.5665 0.6279 0.124 Uiso 1 1 calc R . .
C42 C 1.0411(11) 0.6357(11) 0.6812(9) 0.102(5) Uani 1 1 d . . .
H42A H 1.0914 0.6528 0.6489 0.122 Uiso 1 1 calc R . .
C43 C 1.0203(12) 0.6492(11) 0.7495(9) 0.111(6) Uani 1 1 d . . .
H43A H 1.0517 0.6808 0.7726 0.133 Uiso 1 1 calc R . .
C44 C 0.9451(13) 0.6125(9) 0.7780(8) 0.100(5) Uani 1 1 d . . .
H44A H 0.9154 0.6136 0.8247 0.120 Uiso 1 1 calc R . .
C45 C 0.9176(11) 0.5728(9) 0.7263(10) 0.100(5) Uani 1 1 d . . .
H45A H 0.8691 0.5400 0.7323 0.120 Uiso 1 1 calc R . .
C46 C 0.2261(9) 0.7688(9) 0.2883(7) 0.065(3) Uani 1 1 d . . .
C47 C 0.2649(8) 0.7046(8) 0.4330(7) 0.067(3) Uani 1 1 d . . .
C48 C 0.2579(14) 0.5853(10) 0.3207(14) 0.107(6) Uani 1 1 d . . .
H48A H 0.1959 0.5953 0.2943 0.128 Uiso 1 1 calc R . .
C49 C 0.3405(19) 0.5997(10) 0.2872(10) 0.107(6) Uani 1 1 d . . .
H49A H 0.3475 0.6210 0.2326 0.128 Uiso 1 1 calc R . .
C50 C 0.4141(13) 0.5732(10) 0.3448(14) 0.111(6) Uani 1 1 d . . .
H50A H 0.4814 0.5722 0.3381 0.133 Uiso 1 1 calc R . .
C51 C 0.3728(16) 0.5477(8) 0.4129(10) 0.095(5) Uani 1 1 d . . .
H51A H 0.4066 0.5248 0.4634 0.114 Uiso 1 1 calc R . .
C52 C 0.2786(17) 0.5551(10) 0.3980(13) 0.111(5) Uani 1 1 d . . .
H52A H 0.2336 0.5390 0.4361 0.133 Uiso 1 1 calc R . .

loop_
_atom_site_aniso_label
_atom_site_aniso_U_11
_atom_site_aniso_U_22
_atom_site_aniso_U_33
_atom_site_aniso_U_23
_atom_site_aniso_U_13
_atom_site_aniso_U_12
I1 0.1436(10) 0.0905(8) 0.0634(6) -0.0073(5) -0.0215(6) -0.0061(7)
I2 0.1283(9) 0.1457(10) 0.1267(9) -0.1015(8) 0.0441(7) -0.0692(8)
I3 0.1271(9) 0.1317(9) 0.0606(6) -0.0102(6) 0.0001(6) -0.0721(7)
I4 0.1482(10) 0.0911(8) 0.0890(7) -0.0473(6) 0.0131(7) -0.0120(7)
Fe1 0.0769(12) 0.0476(11) 0.0533(10) -0.0166(8) 0.0076(9) -0.0199(9)
Fe2 0.0664(11) 0.0603(12) 0.0481(10) -0.0201(8) 0.0119(8) -0.0089(9)
Fe4 0.0687(11) 0.0539(11) 0.0567(10) -0.0215(9) -0.0033(9) -0.0110(9)
Fe3 0.0714(12) 0.0860(14) 0.0497(10) -0.0242(9) -0.0118(9) -0.0131(10)
Hg1 0.0678(3) 0.0724(4) 0.0589(3) -0.0255(3) -0.0012(2) -0.0166(3)
Hg2 0.0700(4) 0.0798(4) 0.0622(3) -0.0274(3) 0.0101(3) -0.0251(3)
Se1 0.0539(8) 0.1253(13) 0.0849(10) -0.0745(9) -0.0025(7) -0.0008(8)
Se2 0.1134(11) 0.0803(10) 0.0672(8) -0.0400(7) 0.0409(8) -0.0518(8)
Se3 0.0901(10) 0.0779(10) 0.0543(8) -0.0182(7) -0.0115(7) -0.0347(8)
Se4 0.0564(8) 0.1624(15) 0.0459(7) -0.0290(8) 0.0000(6) -0.0216(9)
P1 0.0509(18) 0.050(2) 0.0516(18) -0.0236(16) -0.0007(15) -0.0072(15)
P2 0.057(2) 0.059(2) 0.0561(19) -0.0265(16) 0.0111(16) -0.0184(16)
P3 0.057(2) 0.079(3) 0.0461(18) -0.0229(17) 0.0046(16) -0.0249(18)
P4 0.0525(19) 0.072(2) 0.0476(18) -0.0231(16) -0.0024(15) -0.0128(17)
O1 0.068(5) 0.113(7) 0.072(6) -0.063(5) -0.001(4) -0.011(5)
O2 0.061(5) 0.054(6) 0.091(6) -0.008(5) 0.014(5) -0.013(4)
O3 0.074(6) 0.157(9) 0.099(7) -0.079(7) 0.018(5) -0.042(6)
O4 0.136(8) 0.052(6) 0.095(6) -0.030(5) 0.068(6) -0.026(5)
O5 0.094(7) 0.176(10) 0.066(6) -0.069(6) 0.022(5) -0.061(6)
O6 0.122(7) 0.056(6) 0.081(6) -0.013(5) -0.039(6) -0.018(5)
O7 0.083(6) 0.057(6) 0.101(6) -0.039(5) -0.026(5) -0.010(5)
O8 0.065(5) 0.144(8) 0.036(5) -0.030(5) -0.003(4) -0.026(5)
O9 0.118(8) 0.138(9) 0.068(6) -0.038(6) -0.012(6) -0.036(7)
O10 0.084(7) 0.106(9) 0.132(9) -0.059(7) 0.040(6) -0.006(6)
O11 0.161(11) 0.081(9) 0.183(12) -0.026(8) 0.065(9) -0.046(8)
O12 0.113(10) 0.230(15) 0.110(9) -0.083(9) -0.038(8) 0.025(10)
O13 0.100(9) 0.273(16) 0.087(8) -0.063(9) 0.005(7) 0.024(10)
O14 0.222(15) 0.153(13) 0.191(14) -0.060(11) -0.062(11) -0.085(12)
O15 0.086(7) 0.081(7) 0.083(7) -0.005(5) -0.030(5) -0.003(5)
O16 0.111(8) 0.135(9) 0.081(7) -0.051(7) 0.034(6) -0.026(6)
C1 0.074(9) 0.135(14) 0.057(8) -0.055(9) 0.000(7) -0.013(9)
C2 0.148(16) 0.190(19) 0.096(12) -0.079(13) -0.023(12) -0.017(13)
C3 0.184(18) 0.113(14) 0.163(16) -0.106(13) 0.078(13) -0.079(13)
C4 0.113(13) 0.083(12) 0.096(12) 0.001(10) 0.001(10) -0.032(10)
C5 0.33(3) 0.33(4) 0.104(17) 0.079(19) -0.08(2) -0.21(3)
C6 0.50(5) 0.14(2) 0.22(2) -0.049(18) 0.10(3) -0.23(3)
C9 0.35(4) 0.30(4) 0.28(3) -0.23(3) 0.25(3) -0.21(3)
C13 0.064(10) 0.23(2) 0.080(11) -0.075(13) 0.017(8) -0.057(12)
C14 0.17(2) 0.23(3) 0.18(2) -0.13(2) 0.034(16) -0.026(19)
C15 0.124(15) 0.26(2) 0.127(15) -0.034(15) 0.077(12) -0.104(16)
C16 0.122(14) 0.094(13) 0.077(11) -0.014(9) -0.025(10) -0.010(11)
C17 0.25(3) 0.125(17) 0.098(14) 0.003(12) 0.056(15) -0.018(17)
C18 0.131(17) 0.107(15) 0.26(3) -0.090(16) -0.029(17) -0.029(12)
C22 0.094(12) 0.163(17) 0.067(11) -0.043(11) 0.006(9) -0.048(11)
C23 0.173(18) 0.21(2) 0.091(12) -0.084(14) 0.036(12) -0.041(16)
C24 0.20(2) 0.22(2) 0.083(13) -0.022(14) -0.024(13) -0.101(19)
C25 0.084(10) 0.078(10) 0.066(9) -0.034(8) 0.013(8) -0.034(7)
C26 0.075(10) 0.086(11) 0.056(8) -0.025(8) 0.005(7) -0.025(8)
C27 0.24(3) 0.090(15) 0.060(11) -0.009(10) -0.002(15) -0.070(17)
C28 0.22(3) 0.077(12) 0.104(15) -0.021(11) 0.082(16) -0.079(14)
C29 0.164(19) 0.055(10) 0.110(14) -0.020(9) 0.030(13) -0.057(11)
C30 0.128(16) 0.029(9) 0.131(16) 0.001(9) 0.024(13) -0.008(9)
C31 0.17(2) 0.053(11) 0.099(14) -0.002(10) -0.049(15) -0.008(11)
C32 0.111(13) 0.074(12) 0.084(10) -0.029(9) 0.042(9) -0.011(10)
C33 0.075(11) 0.117(13) 0.096(12) -0.049(10) -0.003(9) 0.005(10)
C34 0.121(13) 0.077(11) 0.102(12) -0.053(10) 0.031(11) -0.025(9)
C35 0.135(15) 0.093(12) 0.058(10) -0.039(8) 0.026(10) -0.029(10)
C36 0.111(13) 0.073(11) 0.074(11) -0.025(8) 0.048(10) -0.005(9)
C37 0.079(11) 0.123(14) 0.099(13) -0.045(11) 0.012(10) -0.004(10)
C38 0.129(14) 0.044(9) 0.063(9) -0.008(7) 0.013(10) 0.014(8)
C39 0.094(13) 0.175(17) 0.052(9) -0.041(10) -0.006(9) -0.014(12)
C40 0.179(18) 0.096(14) 0.132(15) -0.020(12) -0.081(13) -0.064(13)
C41 0.149(16) 0.095(13) 0.047(9) -0.016(8) -0.024(10) -0.009(11)
C42 0.085(11) 0.139(15) 0.082(12) -0.044(10) -0.014(9) -0.023(10)
C43 0.122(14) 0.151(16) 0.076(11) -0.045(11) -0.040(10) -0.054(12)
C44 0.132(15) 0.080(11) 0.073(10) -0.026(9) -0.019(10) 0.000(10)
C45 0.115(13) 0.086(12) 0.100(13) -0.027(10) -0.031(11) -0.033(10)
C46 0.082(10) 0.074(10) 0.053(8) -0.026(7) 0.005(7) -0.038(8)
C47 0.053(8) 0.067(9) 0.065(8) -0.015(7) 0.001(7) 0.003(6)
C48 0.132(17) 0.070(11) 0.139(17) -0.047(12) -0.036(15) -0.044(10)
C49 0.178(19) 0.080(12) 0.091(13) -0.061(10) 0.014(15) -0.038(14)
C50 0.101(14) 0.084(12) 0.147(17) -0.060(12) 0.032(15) 0.003(10)
C51 0.117(15) 0.051(10) 0.096(13) -0.014(8) -0.024(12) 0.003(9)
C52 0.15(2) 0.071(12) 0.133(19) -0.045(11) 0.009(14) -0.044(11)

loop_
_atom_type_symbol
_atom_type_description
_atom_type_scat_dispersion_real
_atom_type_scat_dispersion_imag
_atom_type_scat_source
C C 0.0033 0.0016 'International Tables Vol C Tables 4.2.6.8 and 6.1.1.4'
H H 0.0000 0.0000 'International Tables Vol C Tables 4.2.6.8 and 6.1.1.4'
O O 0.0106 0.0060 'International Tables Vol C Tables 4.2.6.8 and 6.1.1.4'
P P 0.1023 0.0942 'International Tables Vol C Tables 4.2.6.8 and 6.1.1.4'
Se Se -0.0929 2.2259 'International Tables Vol C Tables 4.2.6.8 and 6.1.1.4'
Hg Hg -2.3894 9.2266 'International Tables Vol C Tables 4.2.6.8 and 6.1.1.4'
Fe Fe 0.3463 0.8444 'International Tables Vol C Tables 4.2.6.8 and 6.1.1.4'
I I -0.4742 1.8119 'International Tables Vol C Tables 4.2.6.8 and 6.1.1.4'

loop_
_geom_angle_atom_site_label_1
_geom_angle_atom_site_label_2
_geom_angle_atom_site_label_3
_geom_angle
_geom_angle_site_symmetry_1
_geom_angle_site_symmetry_3
_geom_angle_publ_flag
C25 Fe1 C26 93.8(6) . . ?
C25 Fe1 C30 97.7(7) . . ?
C26 Fe1 C30 161.2(6) . . ?
C25 Fe1 C27 158.9(7) . . ?
C26 Fe1 C27 99.6(8) . . ?
C30 Fe1 C27 65.5(7) . . ?
C25 Fe1 C31 133.2(8) . . ?
C26 Fe1 C31 132.7(8) . . ?
C30 Fe1 C31 39.7(6) . . ?
C27 Fe1 C31 38.0(7) . . ?
C25 Fe1 C29 92.9(6) . . ?
C26 Fe1 C29 125.5(8) . . ?
C30 Fe1 C29 39.3(5) . . ?
C27 Fe1 C29 66.1(7) . . ?
C31 Fe1 C29 66.0(7) . . ?
C25 Fe1 C28 124.4(9) . . ?
C26 Fe1 C28 96.3(7) . . ?
C30 Fe1 C28 64.9(7) . . ?
C27 Fe1 C28 38.2(7) . . ?
C31 Fe1 C28 63.8(8) . . ?
C29 Fe1 C28 39.5(6) . . ?
C25 Fe1 P1 86.9(4) . . ?
C26 Fe1 P1 89.7(4) . . ?
C30 Fe1 P1 105.7(6) . . ?
C27 Fe1 P1 109.2(8) . . ?
C31 Fe1 P1 88.8(6) . . ?
C29 Fe1 P1 144.6(6) . . ?
C28 Fe1 P1 147.4(8) . . ?
C33 Fe2 C32 98.2(7) . . ?
C33 Fe2 C37 157.2(6) . . ?
C32 Fe2 C37 95.0(7) . . ?
C33 Fe2 C34 95.7(7) . . ?
C32 Fe2 C34 156.5(6) . . ?
C37 Fe2 C34 66.3(6) . . ?
C33 Fe2 C35 91.4(7) . . ?
C32 Fe2 C35 122.2(7) . . ?
C37 Fe2 C35 65.8(6) . . ?
C34 Fe2 C35 38.4(5) . . ?
C33 Fe2 C38 131.0(8) . . ?
C32 Fe2 C38 130.8(8) . . ?
C37 Fe2 C38 39.7(5) . . ?
C34 Fe2 C38 39.3(5) . . ?
C35 Fe2 C38 65.1(5) . . ?
C33 Fe2 C36 121.3(7) . . ?
C32 Fe2 C36 91.5(6) . . ?
C37 Fe2 C36 39.5(5) . . ?
C34 Fe2 C36 65.1(6) . . ?
C35 Fe2 C36 38.7(5) . . ?
C38 Fe2 C36 65.6(5) . . ?
C33 Fe2 P2 90.5(5) . . ?
C32 Fe2 P2 90.3(4) . . ?
C37 Fe2 P2 108.0(5) . . ?
C34 Fe2 P2 108.5(4) . . ?
C35 Fe2 P2 146.8(5) . . ?
C38 Fe2 P2 89.1(4) . . ?
C36 Fe2 P2 147.5(5) . . ?
C47 Fe4 C46 93.5(5) . . ?
C47 Fe4 C51 97.6(6) . . ?
C46 Fe4 C51 159.1(6) . . ?
C47 Fe4 C52 93.0(7) . . ?
C46 Fe4 C52 123.3(8) . . ?
C51 Fe4 C52 38.6(5) . . ?
C47 Fe4 C49 157.9(7) . . ?
C46 Fe4 C49 98.8(7) . . ?
C51 Fe4 C49 65.5(6) . . ?
C52 Fe4 C49 64.9(7) . . ?
C47 Fe4 C50 132.6(8) . . ?
C46 Fe4 C50 133.9(8) . . ?
C51 Fe4 C50 39.0(5) . . ?
C52 Fe4 C50 64.9(7) . . ?
C49 Fe4 C50 39.3(6) . . ?
C47 Fe4 C48 122.6(8) . . ?
C46 Fe4 C48 94.3(6) . . ?
C51 Fe4 C48 64.7(6) . . ?
C52 Fe4 C48 38.5(5) . . ?
C49 Fe4 C48 38.5(6) . . ?
C50 Fe4 C48 64.9(7) . . ?
C47 Fe4 P4 87.2(4) . . ?
C46 Fe4 P4 91.7(4) . . ?
C51 Fe4 P4 106.4(6) . . ?
C52 Fe4 P4 144.8(7) . . ?
C49 Fe4 P4 110.6(7) . . ?
C50 Fe4 P4 89.4(5) . . ?
C48 Fe4 P4 149.0(7) . . ?
C39 Fe3 C40 95.2(9) . . ?
C39 Fe3 C41 132.4(9) . . ?
C40 Fe3 C41 132.4(10) . . ?
C39 Fe3 C42 161.1(6) . . ?
C40 Fe3 C42 94.8(8) . . ?
C41 Fe3 C42 40.7(6) . . ?
C39 Fe3 C45 97.8(8) . . ?
C40 Fe3 C45 158.0(6) . . ?
C41 Fe3 C45 38.6(5) . . ?
C42 Fe3 C45 68.2(6) . . ?
C39 Fe3 C44 94.6(7) . . ?
C40 Fe3 C44 120.0(7) . . ?
C41 Fe3 C44 65.6(5) . . ?
C42 Fe3 C44 66.5(6) . . ?
C45 Fe3 C44 41.4(5) . . ?
C39 Fe3 C43 124.6(7) . . ?
C40 Fe3 C43 90.1(7) . . ?
C41 Fe3 C43 66.0(6) . . ?
C42 Fe3 C43 39.4(5) . . ?
C45 Fe3 C43 67.9(6) . . ?
C44 Fe3 C43 39.1(5) . . ?
C39 Fe3 P3 89.2(4) . . ?
C40 Fe3 P3 89.8(5) . . ?
C41 Fe3 P3 89.6(4) . . ?
C42 Fe3 P3 106.8(5) . . ?
C45 Fe3 P3 108.0(5) . . ?
C44 Fe3 P3 149.3(5) . . ?
C43 Fe3 P3 146.0(5) . . ?
Se1 Hg1 I2 125.75(4) . . ?
Se1 Hg1 Se2 86.71(4) . . ?
I2 Hg1 Se2 120.69(4) . . ?
Se1 Hg1 I1 106.43(5) . . ?
I2 Hg1 I1 108.87(4) . . ?
Se2 Hg1 I1 105.38(4) . . ?
Se4 Hg2 I3 123.77(5) . . ?
Se4 Hg2 Se3 88.45(4) . . ?
I3 Hg2 Se3 120.78(4) . . ?
Se4 Hg2 I4 108.00(5) . . ?
I3 Hg2 I4 109.37(4) . . ?
Se3 Hg2 I4 103.55(4) . . ?
P1 Se1 Hg1 104.90(9) . . ?
P2 Se2 Hg1 119.40(9) . . ?
P3 Se3 Hg2 118.69(9) . . ?
P4 Se4 Hg2 106.06(9) . . ?
O1 P1 O2 107.3(5) . . ?
O1 P1 Se1 103.2(3) . . ?
O2 P1 Se1 108.8(3) . . ?
O1 P1 Fe1 117.1(4) . . ?
O2 P1 Fe1 106.2(3) . . ?
Se1 P1 Fe1 113.82(14) . . ?
O4 P2 O3 106.0(5) . . ?
O4 P2 Se2 111.1(3) . . ?
O3 P2 Se2 111.0(4) . . ?
O4 P2 Fe2 108.0(3) . . ?
O3 P2 Fe2 105.5(3) . . ?
Se2 P2 Fe2 114.66(14) . . ?
O5 P3 O6 105.3(5) . . ?
O5 P3 Se3 112.8(4) . . ?
O6 P3 Se3 111.7(3) . . ?
O5 P3 Fe3 106.2(3) . . ?
O6 P3 Fe3 105.8(3) . . ?
Se3 P3 Fe3 114.41(15) . . ?
O7 P4 O8 107.8(5) . . ?
O7 P4 Se4 110.1(3) . . ?
O8 P4 Se4 103.2(3) . . ?
O7 P4 Fe4 105.5(3) . . ?
O8 P4 Fe4 116.3(3) . . ?
Se4 P4 Fe4 113.83(15) . . ?
C1 O1 P1 126.1(7) . . ?
C4 O2 P1 126.9(8) . . ?
P2 O3 C9 133.4(11) . . ?
P2 O4 C10 130.4(10) . . ?
C13 O5 P3 127.5(8) . . ?
C16 O6 P3 126.7(9) . . ?
C20 O7 P4 123.8(9) . . ?
C22 O8 P4 126.4(8) . . ?
C3 C1 O1 111.5(12) . . ?
C3 C1 C2 111.6(12) . . ?
O1 C1 C2 104.0(10) . . ?
C3 C1 H1A 109.9 . . ?
O1 C1 H1A 109.9 . . ?
C2 C1 H1A 109.9 . . ?
C1 C2 H2A 109.5 . . ?
C1 C2 H2B 109.5 . . ?
H2A C2 H2B 109.5 . . ?
C1 C2 H2C 109.5 . . ?
H2A C2 H2C 109.5 . . ?
H2B C2 H2C 109.5 . . ?
C1 C3 H3A 109.5 . . ?
C1 C3 H3B 109.5 . . ?
H3A C3 H3B 109.5 . . ?
C1 C3 H3C 109.5 . . ?
H3A C3 H3C 109.5 . . ?
H3B C3 H3C 109.5 . . ?
C5 C4 O2 110.7(14) . . ?
C5 C4 C6 112.1(17) . . ?
O2 C4 C6 108.2(14) . . ?
C5 C4 H4A 108.6 . . ?
O2 C4 H4A 108.6 . . ?
C6 C4 H4A 108.6 . . ?
C4 C5 H5A 109.5 . . ?
C4 C5 H5B 109.5 . . ?
H5A C5 H5B 109.5 . . ?
C4 C5 H5C 109.5 . . ?
H5A C5 H5C 109.5 . . ?
H5B C5 H5C 109.5 . . ?
C4 C6 H6A 109.5 . . ?
C4 C6 H6B 109.5 . . ?
H6A C6 H6B 109.5 . . ?
C4 C6 H6C 109.5 . . ?
H6A C6 H6C 109.5 . . ?
H6B C6 H6C 109.5 . . ?
C9 C7 H7A 109.5 . . ?
C9 C7 H7B 109.5 . . ?
H7A C7 H7B 109.5 . . ?
C9 C7 H7C 109.5 . . ?
H7A C7 H7C 109.5 . . ?
H7B C7 H7C 109.5 . . ?
C9 C8 H8A 109.5 . . ?
C9 C8 H8B 109.5 . . ?
H8A C8 H8B 109.5 . . ?
C9 C8 H8C 109.5 . . ?
H8A C8 H8C 109.5 . . ?
H8B C8 H8C 109.5 . . ?
C8 C9 C7 145(3) . . ?
C8 C9 O3 99.6(18) . . ?
C7 C9 O3 98(2) . . ?
C8 C9 H9A 102.6 . . ?
C7 C9 H9A 102.6 . . ?
O3 C9 H9A 102.6 . . ?
C11 C10 C12 124(2) . . ?
C11 C10 O4 99.7(16) . . ?
C12 C10 O4 107.4(17) . . ?
C11 C10 H10A 108.2 . . ?
C12 C10 H10A 108.2 . . ?
O4 C10 H10A 108.2 . . ?
C10 C11 H11A 109.5 . . ?
C10 C11 H11B 109.5 . . ?
H11A C11 H11B 109.5 . . ?
C10 C11 H11C 109.5 . . ?
H11A C11 H11C 109.5 . . ?
H11B C11 H11C 109.5 . . ?
C10 C12 H12A 109.5 . . ?
C10 C12 H12B 109.5 . . ?
H12A C12 H12B 109.5 . . ?
C10 C12 H12C 109.5 . . ?
H12A C12 H12C 109.5 . . ?
H12B C12 H12C 109.5 . . ?
O5 C13 C14 109.1(15) . . ?
O5 C13 C15 107.0(14) . . ?
C14 C13 C15 113.4(14) . . ?
O5 C13 H13A 109.1 . . ?
C14 C13 H13A 109.1 . . ?
C15 C13 H13A 109.1 . . ?
C13 C14 H14A 109.5 . . ?
C13 C14 H14B 109.5 . . ?
H14A C14 H14B 109.5 . . ?
C13 C14 H14C 109.5 . . ?
H14A C14 H14C 109.5 . . ?
H14B C14 H14C 109.5 . . ?
C13 C15 H15A 109.5 . . ?
C13 C15 H15B 109.5 . . ?
H15A C15 H15B 109.5 . . ?
C13 C15 H15C 109.5 . . ?
H15A C15 H15C 109.5 . . ?
H15B C15 H15C 109.5 . . ?
O6 C16 C18 107.8(14) . . ?
O6 C16 C17 102.8(14) . . ?
C18 C16 C17 112.7(15) . . ?
O6 C16 H16A 111.0 . . ?
C18 C16 H16A 111.0 . . ?
C17 C16 H16A 111.0 . . ?
C16 C17 H17A 109.5 . . ?
C16 C17 H17B 109.5 . . ?
H17A C17 H17B 109.5 . . ?
C16 C17 H17C 109.5 . . ?
H17A C17 H17C 109.5 . . ?
H17B C17 H17C 109.5 . . ?
C16 C18 H18A 109.5 . . ?
C16 C18 H18B 109.5 . . ?
H18A C18 H18B 109.5 . . ?
C16 C18 H18C 109.5 . . ?
H18A C18 H18C 109.5 . . ?
H18B C18 H18C 109.5 . . ?
C20 C19 H19A 109.5 . . ?
C20 C19 H19B 109.5 . . ?
H19A C19 H19B 109.5 . . ?
C20 C19 H19C 109.5 . . ?
H19A C19 H19C 109.5 . . ?
H19B C19 H19C 109.5 . . ?
C19 C20 C21 101.4(14) . . ?
C19 C20 O7 104(2) . . ?
C21 C20 O7 106.0(16) . . ?
C19 C20 H20A 114.6 . . ?
C21 C20 H20A 114.6 . . ?
O7 C20 H20A 114.6 . . ?
C20 C21 H21A 109.5 . . ?
C20 C21 H21B 109.5 . . ?
H21A C21 H21B 109.5 . . ?
C20 C21 H21C 109.5 . . ?
H21A C21 H21C 109.5 . . ?
H21B C21 H21C 109.5 . . ?
O8 C22 C24 109.6(13) . . ?
O8 C22 C23 106.1(12) . . ?
C24 C22 C23 114.3(15) . . ?
O8 C22 H22A 108.9 . . ?
C24 C22 H22A 108.9 . . ?
C23 C22 H22A 108.9 . . ?
C22 C23 H23A 109.5 . . ?
C22 C23 H23B 109.5 . . ?
H23A C23 H23B 109.5 . . ?
C22 C23 H23C 109.5 . . ?
H23A C23 H23C 109.5 . . ?
H23B C23 H23C 109.5 . . ?
C22 C24 H24A 109.5 . . ?
C22 C24 H24B 109.5 . . ?
H24A C24 H24B 109.5 . . ?
C22 C24 H24C 109.5 . . ?
H24A C24 H24C 109.5 . . ?
H24B C24 H24C 109.5 . . ?
O9 C25 Fe1 177.7(12) . . ?
O10 C26 Fe1 176.5(13) . . ?
C31 C27 C28 109(2) . . ?
C31 C27 Fe1 71.6(10) . . ?
C28 C27 Fe1 72.0(10) . . ?
C31 C27 H27A 125.6 . . ?
C28 C27 H27A 125.6 . . ?
Fe1 C27 H27A 125.6 . . ?
C27 C28 C29 110(2) . . ?
C27 C28 Fe1 69.8(10) . . ?
C29 C28 Fe1 70.0(8) . . ?
C27 C28 H28A 125.2 . . ?
C29 C28 H28A 125.2 . . ?
Fe1 C28 H28A 125.2 . . ?
C30 C29 C28 104.9(17) . . ?
C30 C29 Fe1 68.7(8) . . ?
C28 C29 Fe1 70.5(8) . . ?
C30 C29 H29A 127.5 . . ?
C28 C29 H29A 127.5 . . ?
Fe1 C29 H29A 127.5 . . ?
C29 C30 C31 109.0(18) . . ?
C29 C30 Fe1 72.1(8) . . ?
C31 C30 Fe1 71.7(9) . . ?
C29 C30 H30A 125.5 . . ?
C31 C30 H30A 125.5 . . ?
Fe1 C30 H30A 125.5 . . ?
C27 C31 C30 108(2) . . ?
C27 C31 Fe1 70.3(11) . . ?
C30 C31 Fe1 68.6(8) . . ?
C27 C31 H31A 126.1 . . ?
C30 C31 H31A 126.1 . . ?
Fe1 C31 H31A 126.1 . . ?
O11 C32 Fe2 178.3(14) . . ?
O12 C33 Fe2 176.8(17) . . ?
C35 C34 C38 108.2(15) . . ?
C35 C34 Fe2 70.8(8) . . ?
C38 C34 Fe2 70.7(8) . . ?
C35 C34 H34A 125.9 . . ?
C38 C34 H34A 125.9 . . ?
Fe2 C34 H34A 125.9 . . ?
C34 C35 C36 109.6(15) . . ?
C34 C35 Fe2 70.8(8) . . ?
C36 C35 Fe2 71.4(8) . . ?
C34 C35 H35A 125.2 . . ?
C36 C35 H35A 125.2 . . ?
Fe2 C35 H35A 125.2 . . ?
C35 C36 C37 107.4(13) . . ?
C35 C36 Fe2 69.9(8) . . ?
C37 C36 Fe2 68.8(7) . . ?
C35 C36 H36A 126.3 . . ?
C37 C36 H36A 126.3 . . ?
Fe2 C36 H36A 126.3 . . ?
C36 C37 C38 107.4(14) . . ?
C36 C37 Fe2 71.7(8) . . ?
C38 C37 Fe2 71.2(8) . . ?
C36 C37 H37A 126.2 . . ?
C38 C37 H37A 126.2 . . ?
Fe2 C37 H37A 126.2 . . ?
C34 C38 C37 107.3(13) . . ?
C34 C38 Fe2 70.0(8) . . ?
C37 C38 Fe2 69.1(8) . . ?
C34 C38 H38A 126.4 . . ?
C37 C38 H38A 126.4 . . ?
Fe2 C38 H38A 126.4 . . ?
O13 C39 Fe3 177.8(16) . . ?
O14 C40 Fe3 178(2) . . ?
C45 C41 C42 112.4(14) . . ?
C45 C41 Fe3 71.8(10) . . ?
C42 C41 Fe3 70.3(9) . . ?
C45 C41 H41A 123.8 . . ?
C42 C41 H41A 123.8 . . ?
Fe3 C41 H41A 123.8 . . ?
C43 C42 C41 105.9(15) . . ?
C43 C42 Fe3 71.9(9) . . ?
C41 C42 Fe3 69.0(9) . . ?
C43 C42 H42A 127.0 . . ?
C41 C42 H42A 127.0 . . ?
Fe3 C42 H42A 127.0 . . ?
C44 C43 C42 108.4(14) . . ?
C44 C43 Fe3 69.7(8) . . ?
C42 C43 Fe3 68.7(8) . . ?
C44 C43 H43A 125.8 . . ?
C42 C43 H43A 125.8 . . ?
Fe3 C43 H43A 125.8 . . ?
C43 C44 C45 108.9(15) . . ?
C43 C44 Fe3 71.2(9) . . ?
C45 C44 Fe3 68.9(8) . . ?
C43 C44 H44A 125.6 . . ?
C45 C44 H44A 125.6 . . ?
Fe3 C44 H44A 125.6 . . ?
C41 C45 C44 104.5(15) . . ?
C41 C45 Fe3 69.7(9) . . ?
C44 C45 Fe3 69.7(8) . . ?
C41 C45 H45A 127.7 . . ?
C44 C45 H45A 127.7 . . ?
Fe3 C45 H45A 127.7 . . ?
O15 C46 Fe4 177.9(12) . . ?
O16 C47 Fe4 177.4(12) . . ?
C52 C48 C49 107.3(16) . . ?
C52 C48 Fe4 68.9(8) . . ?
C49 C48 Fe4 69.4(8) . . ?
C52 C48 H48A 126.3 . . ?
C49 C48 H48A 126.3 . . ?
Fe4 C48 H48A 126.3 . . ?
C48 C49 C50 108.3(16) . . ?
C48 C49 Fe4 72.1(9) . . ?
C50 C49 Fe4 71.0(8) . . ?
C48 C49 H49A 125.8 . . ?
C50 C49 H49A 125.8 . . ?
Fe4 C49 H49A 125.8 . . ?
C51 C50 C49 106.5(16) . . ?
C51 C50 Fe4 68.9(8) . . ?
C49 C50 Fe4 69.7(8) . . ?
C51 C50 H50A 126.8 . . ?
C49 C50 H50A 126.8 . . ?
Fe4 C50 H50A 126.8 . . ?
C52 C51 C50 108.7(16) . . ?
C52 C51 Fe4 71.1(8) . . ?
C50 C51 Fe4 72.1(8) . . ?
C52 C51 H51A 125.6 . . ?
C50 C51 H51A 125.6 . . ?
Fe4 C51 H51A 125.6 . . ?
C51 C52 C48 109.1(17) . . ?
C51 C52 Fe4 70.2(9) . . ?
C48 C52 Fe4 72.7(9) . . ?
C51 C52 H52A 125.4 . . ?
C48 C52 H52A 125.4 . . ?
Fe4 C52 H52A 125.4 . . ?

loop_
_geom_bond_atom_site_label_1
_geom_bond_atom_site_label_2
_geom_bond_distance
_geom_bond_site_symmetry_2
_geom_bond_publ_flag
I1 Hg1 2.7776(10) . ?
I2 Hg1 2.7094(11) . ?
I3 Hg2 2.7044(10) . ?
I4 Hg2 2.7785(11) . ?
Fe1 C25 1.716(13) . ?
Fe1 C26 1.785(15) . ?
Fe1 C30 2.051(13) . ?
Fe1 C27 2.075(16) . ?
Fe1 C31 2.092(15) . ?
Fe1 C29 2.095(13) . ?
Fe1 C28 2.102(14) . ?
Fe1 P1 2.196(3) . ?
Fe2 C33 1.726(15) . ?
Fe2 C32 1.760(16) . ?
Fe2 C37 2.068(14) . ?
Fe2 C34 2.086(13) . ?
Fe2 C35 2.086(13) . ?
Fe2 C38 2.096(12) . ?
Fe2 C36 2.105(13) . ?
Fe2 P2 2.198(3) . ?
Fe4 C47 1.756(13) . ?
Fe4 C46 1.782(14) . ?
Fe4 C51 2.057(13) . ?
Fe4 C52 2.068(15) . ?
Fe4 C49 2.082(13) . ?
Fe4 C50 2.098(13) . ?
Fe4 C48 2.117(13) . ?
Fe4 P4 2.199(3) . ?
Fe3 C39 1.713(17) . ?
Fe3 C40 1.752(17) . ?
Fe3 C41 2.041(15) . ?
Fe3 C42 2.057(15) . ?
Fe3 C45 2.068(14) . ?
Fe3 C44 2.079(13) . ?
Fe3 C43 2.098(14) . ?
Fe3 P3 2.199(3) . ?
Hg1 Se1 2.6449(13) . ?
Hg1 Se2 2.7681(13) . ?
Hg2 Se4 2.6394(14) . ?
Hg2 Se3 2.7675(12) . ?
Se1 P1 2.176(3) . ?
Se2 P2 2.161(3) . ?
Se3 P3 2.168(3) . ?
Se4 P4 2.172(3) . ?
P1 O1 1.563(8) . ?
P1 O2 1.581(8) . ?
P2 O4 1.559(8) . ?
P2 O3 1.569(8) . ?
P3 O5 1.575(9) . ?
P3 O6 1.607(8) . ?
P4 O7 1.542(8) . ?
P4 O8 1.585(8) . ?
O1 C1 1.471(12) . ?
O2 C4 1.446(15) . ?
O3 C9 1.60(2) . ?
O4 C10 1.578(14) . ?
O5 C13 1.443(15) . ?
O6 C16 1.415(14) . ?
O7 C20 1.51(2) . ?
O8 C22 1.418(14) . ?
O9 C25 1.148(12) . ?
O10 C26 1.124(13) . ?
O11 C32 1.137(15) . ?
O12 C33 1.132(14) . ?
O13 C39 1.169(16) . ?
O14 C40 1.149(16) . ?
O15 C46 1.139(12) . ?
O16 C47 1.151(13) . ?
C1 C3 1.461(17) . ?
C1 C2 1.544(16) . ?
C1 H1A 0.9800 . ?
C2 H2A 0.9600 . ?
C2 H2B 0.9600 . ?
C2 H2C 0.9600 . ?
C3 H3A 0.9600 . ?
C3 H3B 0.9600 . ?
C3 H3C 0.9600 . ?
C4 C5 1.39(2) . ?
C4 C6 1.49(2) . ?
C4 H4A 0.9800 . ?
C5 H5A 0.9600 . ?
C5 H5B 0.9600 . ?
C5 H5C 0.9600 . ?
C6 H6A 0.9600 . ?
C6 H6B 0.9600 . ?
C6 H6C 0.9600 . ?
C7 C9 1.46(3) . ?
C7 H7A 0.9600 . ?
C7 H7B 0.9600 . ?
C7 H7C 0.9600 . ?
C8 C9 1.43(3) . ?
C8 H8A 0.9600 . ?
C8 H8B 0.9600 . ?
C8 H8C 0.9600 . ?
C9 H9A 0.9800 . ?
C10 C11 1.40(3) . ?
C10 C12 1.42(2) . ?
C10 H10A 0.9800 . ?
C11 H11A 0.9600 . ?
C11 H11B 0.9600 . ?
C11 H11C 0.9600 . ?
C12 H12A 0.9600 . ?
C12 H12B 0.9600 . ?
C12 H12C 0.9600 . ?
C13 C14 1.48(2) . ?
C13 C15 1.56(2) . ?
C13 H13A 0.9800 . ?
C14 H14A 0.9600 . ?
C14 H14B 0.9600 . ?
C14 H14C 0.9600 . ?
C15 H15A 0.9600 . ?
C15 H15B 0.9600 . ?
C15 H15C 0.9600 . ?
C16 C18 1.46(2) . ?
C16 C17 1.51(2) . ?
C16 H16A 0.9800 . ?
C17 H17A 0.9600 . ?
C17 H17B 0.9600 . ?
C17 H17C 0.9600 . ?
C18 H18A 0.9600 . ?
C18 H18B 0.9600 . ?
C18 H18C 0.9600 . ?
C19 C20 1.505(18) . ?
C19 H19A 0.9600 . ?
C19 H19B 0.9600 . ?
C19 H19C 0.9600 . ?
C20 C21 1.507(16) . ?
C20 H20A 0.9800 . ?
C21 H21A 0.9600 . ?
C21 H21B 0.9600 . ?
C21 H21C 0.9600 . ?
C22 C24 1.52(2) . ?
C22 C23 1.539(19) . ?
C22 H22A 0.9800 . ?
C23 H23A 0.9600 . ?
C23 H23B 0.9600 . ?
C23 H23C 0.9600 . ?
C24 H24A 0.9600 . ?
C24 H24B 0.9600 . ?
C24 H24C 0.9600 . ?
C27 C31 1.36(2) . ?
C27 C28 1.37(2) . ?
C27 H27A 0.9800 . ?
C28 C29 1.42(2) . ?
C28 H28A 0.9800 . ?
C29 C30 1.394(19) . ?
C29 H29A 0.9800 . ?
C30 C31 1.41(2) . ?
C30 H30A 0.9800 . ?
C31 H31A 0.9800 . ?
C34 C35 1.371(17) . ?
C34 C38 1.407(18) . ?
C34 H34A 0.9800 . ?
C35 C36 1.388(19) . ?
C35 H35A 0.9800 . ?
C36 C37 1.411(18) . ?
C36 H36A 0.9800 . ?
C37 C38 1.413(18) . ?
C37 H37A 0.9800 . ?
C38 H38A 0.9800 . ?
C41 C45 1.357(19) . ?
C41 C42 1.426(19) . ?
C41 H41A 0.9800 . ?
C42 C43 1.401(18) . ?
C42 H42A 0.9800 . ?
C43 C44 1.397(19) . ?
C43 H43A 0.9800 . ?
C44 C45 1.465(18) . ?
C44 H44A 0.9800 . ?
C45 H45A 0.9800 . ?
C48 C52 1.379(19) . ?
C48 C49 1.38(2) . ?
C48 H48A 0.9800 . ?
C49 C50 1.41(2) . ?
C49 H49A 0.9800 . ?
C50 C51 1.388(19) . ?
C50 H50A 0.9800 . ?
C51 C52 1.365(19) . ?
C51 H51A 0.9800 . ?
C52 H52A 0.9800 . ?
